data_2020437
loop_
_publ_author_name
'Virdo, Jessica D.'
'Lough, Alan J.'
'Bender, Timothy P.'

_publ_section_title
;
 Redetermination of the crystal structure of boron subphthalocyanine
 chloride (Cl-BsubPc) enabled by slow train sublimation
;
_journal_coeditor_code FM3033
_journal_issue 4
_journal_name_full 'Acta Crystallographica Section C'
_journal_page_first 297
_journal_page_last 307
_journal_paper_doi 10.1107/S2053229616003491
_journal_volume 72
_journal_year 2016
_chemical_formula_moiety 'C24 H12 B Cl N6'
_chemical_formula_sum 'C24 H12 B Cl N6'
_chemical_formula_weight 430.66
_chemical_name_common
;
 Cl-BsubPc
;
_chemical_name_systematic
;
Chlorido(subphthalocyaninato)boron
;
_space_group_crystal_system orthorhombic
_space_group_IT_number 62
_space_group_name_Hall '-P 2ac 2n'
_space_group_name_H-M_alt 'P n m a'
_symmetry_space_group_name_Hall '-P 2ac 2n'
_symmetry_space_group_name_H-M 'P n m a'
_atom_sites_solution_hydrogens difmap
_audit_creation_method SHELXL-2014/7
_cell_angle_alpha 90
_cell_angle_beta 90
_cell_angle_gamma 90
_cell_formula_units_Z 4
_cell_length_a 12.0156(13)
_cell_length_b 14.8099(16)
_cell_length_c 10.2420(11)
_cell_measurement_reflns_used 6209
_cell_measurement_temperature 90(2)
_cell_measurement_theta_max 27.50
_cell_measurement_theta_min 2.61
_cell_volume 1822.6(3)
_computing_cell_refinement
;
APEX2 (Bruker, 2014)
;
_computing_data_collection
;
APEX2 (Bruker, 2014)
;
_computing_data_reduction
;
SAINT (Bruker, 2014)
;
_computing_molecular_graphics
;
PLATON (Spek, 2009), <i>POV-RAY for Windows</i> (Cason, 2004)
and Mercury (Macrae <i>et al.</i>,  2008)
;
_computing_publication_material
;
SHELXTL (Sheldrick, 2008)
;
_computing_structure_refinement
;
SHELXL2014 (Sheldrick, 2015<i>b</i>)
;
_computing_structure_solution
;
SHELXT (Sheldrick, 2015<i>a</i>)
;
_diffrn_ambient_temperature 90(2)
_diffrn_measured_fraction_theta_full 1.000
_diffrn_measured_fraction_theta_max 0.997
_diffrn_measurement_device_type 'Bruker Kappa APEX DUO CCD'
_diffrn_measurement_method '\f and \w scans'
_diffrn_radiation_type MoK\a
_diffrn_radiation_wavelength 0.71073
_diffrn_reflns_av_R_equivalents 0.0479
_diffrn_reflns_limit_h_max 15
_diffrn_reflns_limit_h_min -15
_diffrn_reflns_limit_k_max 19
_diffrn_reflns_limit_k_min -19
_diffrn_reflns_limit_l_max 13
_diffrn_reflns_limit_l_min -13
_diffrn_reflns_number 20761
_diffrn_reflns_theta_full 25.242
_diffrn_reflns_theta_max 27.536
_diffrn_reflns_theta_min 2.418
_exptl_absorpt_coefficient_mu 0.238
_exptl_absorpt_correction_T_max 0.7456
_exptl_absorpt_correction_T_min 0.6901
_exptl_absorpt_correction_type multi-scan
_exptl_absorpt_process_details
;
(SADABS; Bruker, 2014)
;
_exptl_crystal_colour purple
_exptl_crystal_density_diffrn 1.569
_exptl_crystal_description plate
_exptl_crystal_F_000 880
_exptl_crystal_size_max 0.190
_exptl_crystal_size_mid 0.150
_exptl_crystal_size_min 0.080
_refine_diff_density_max 0.346
_refine_diff_density_min -0.389
_refine_ls_extinction_method none
_refine_ls_goodness_of_fit_ref 1.021
_refine_ls_hydrogen_treatment refall
_refine_ls_matrix_type full
_refine_ls_number_parameters 175
_refine_ls_number_reflns 2181
_refine_ls_number_restraints 0
_refine_ls_restrained_S_all 1.021
_refine_ls_R_factor_all 0.0497
_refine_ls_R_factor_gt 0.0321
_refine_ls_shift/su_max 0.001
_refine_ls_shift/su_mean 0.000
_refine_ls_structure_factor_coef Fsqd
_refine_ls_weighting_details 'w=1/[\s^2^(Fo^2^)+(0.0334P)^2^+1.3736P] where P=(Fo^2^+2Fc^2^)/3'
_refine_ls_weighting_scheme calc
_refine_ls_wR_factor_gt 0.0731
_refine_ls_wR_factor_ref 0.0815
_reflns_number_gt 1729
_reflns_number_total 2181
_reflns_threshold_expression 'I > 2\s(I)'
_cod_data_source_file fm3033sup1.cif
_cod_data_source_block d1597
_cod_depositor_comments 'Adding full bibliography for 2020436--2020440.cif.'
_cod_database_code 2020437
_cod_database_fobs_code 2020437
_shelx_space_group_comment
;
The symmetry employed for this shelxl refinement is uniquely defined
by the following loop, which should always be used as a source of
symmetry information in preference to the above space-group names.
They are only intended as comments.
;
_shelx_estimated_absorpt_t_min 0.956
_shelx_estimated_absorpt_t_max 0.981

loop_
_space_group_symop_operation_xyz
'x, y, z'
'x+1/2, -y+1/2, -z+1/2'
'-x, y+1/2, -z'
'-x+1/2, -y, z+1/2'
'-x, -y, -z'
'-x-1/2, y-1/2, z-1/2'
'x, -y-1/2, z'
'x-1/2, y, -z-1/2'

loop_
_atom_site_type_symbol
_atom_site_label
_atom_site_fract_x
_atom_site_fract_y
_atom_site_fract_z
_atom_site_U_iso_or_equiv
_atom_site_adp_type
_atom_site_calc_flag
_atom_site_occupancy
Cl Cl1 0.18696(4) 0.2500 1.24001(5) 0.01312(13) Uani d 1
N N1 0.00591(14) 0.2500 0.90613(17) 0.0115(4) Uani d 1
N N2 0.16160(10) 0.32930(8) 0.99236(12) 0.0110(3) Uani d 1
N N3 0.33435(10) 0.40677(8) 0.97351(12) 0.0125(3) Uani d 1
N N4 0.32907(14) 0.2500 1.02322(17) 0.0114(4) Uani d 1
C C1 0.06065(12) 0.32737(10) 0.93082(14) 0.0116(3) Uani d 1
C C2 0.04546(12) 0.41791(10) 0.87875(14) 0.0118(3) Uani d 1
C C3 -0.04158(13) 0.45752(10) 0.80944(15) 0.0133(3) Uani d 1
H H3 -0.1082(14) 0.4255(11) 0.7872(16) 0.012(4) Uiso d 1
C C4 -0.02901(13) 0.54624(10) 0.76855(15) 0.0150(3) Uani d 1
H H4 -0.0896(14) 0.5742(12) 0.7188(17) 0.016(4) Uiso d 1
C C5 0.06867(13) 0.59463(10) 0.79417(15) 0.0145(3) Uani d 1
H H5 0.0742(13) 0.6583(12) 0.7653(17) 0.015(4) Uiso d 1
C C6 0.15773(13) 0.55512(10) 0.85793(15) 0.0135(3) Uani d 1
H H6 0.2265(14) 0.5894(11) 0.8734(16) 0.016(4) Uiso d 1
C C7 0.14593(12) 0.46648(10) 0.90117(14) 0.0118(3) Uani d 1
C C8 0.22265(12) 0.40514(10) 0.96550(14) 0.0117(3) Uani d 1
C C9 0.38594(12) 0.32726(10) 0.99383(14) 0.0125(3) Uani d 1
C C10 0.49889(12) 0.29834(10) 0.96477(14) 0.0127(3) Uani d 1
C C11 0.59494(13) 0.34631(11) 0.93346(15) 0.0154(3) Uani d 1
H H11 0.5950(14) 0.4128(12) 0.9342(16) 0.014(4) Uiso d 1
C C12 0.68997(13) 0.29744(11) 0.90427(16) 0.0179(3) Uani d 1
H H12 0.7590(15) 0.3300(12) 0.8838(18) 0.022(5) Uiso d 1
B B1 0.2098(2) 0.2500 1.0583(2) 0.0119(5) Uani d 1

loop_
_atom_site_aniso_label
_atom_site_aniso_U_11
_atom_site_aniso_U_22
_atom_site_aniso_U_33
_atom_site_aniso_U_12
_atom_site_aniso_U_13
_atom_site_aniso_U_23
Cl1 0.0171(2) 0.0110(2) 0.0112(2) 0.000 0.0007(2) 0.000
N1 0.0127(9) 0.0107(9) 0.0112(9) 0.000 0.0018(7) 0.000
N2 0.0116(6) 0.0095(6) 0.0118(6) -0.0002(5) 0.0001(5) -0.0002(5)
N3 0.0137(6) 0.0126(6) 0.0114(6) -0.0001(5) -0.0008(5) -0.0002(5)
N4 0.0133(9) 0.0103(8) 0.0104(9) 0.000 -0.0009(7) 0.000
C1 0.0120(7) 0.0136(7) 0.0092(7) 0.0009(6) 0.0018(6) 0.0003(6)
C2 0.0145(7) 0.0103(7) 0.0108(7) 0.0007(6) 0.0029(6) -0.0011(5)
C3 0.0132(7) 0.0148(7) 0.0119(7) 0.0004(6) 0.0006(6) -0.0024(6)
C4 0.0171(7) 0.0152(7) 0.0126(7) 0.0049(6) -0.0001(6) 0.0006(6)
C5 0.0194(8) 0.0117(7) 0.0124(7) 0.0011(6) 0.0027(6) 0.0009(6)
C6 0.0151(7) 0.0123(7) 0.0129(7) 0.0004(6) 0.0018(6) -0.0009(6)
C7 0.0130(7) 0.0123(7) 0.0102(7) 0.0004(6) 0.0018(6) -0.0012(5)
C8 0.0148(7) 0.0109(7) 0.0094(7) -0.0017(6) 0.0012(6) -0.0004(5)
C9 0.0132(7) 0.0137(7) 0.0106(7) -0.0019(6) -0.0008(6) -0.0003(6)
C10 0.0139(7) 0.0149(7) 0.0092(7) 0.0006(6) -0.0025(6) 0.0006(6)
C11 0.0161(7) 0.0172(8) 0.0129(8) -0.0017(6) -0.0019(6) 0.0015(6)
C12 0.0141(7) 0.0238(8) 0.0158(8) -0.0036(7) -0.0002(6) 0.0021(7)
B1 0.0138(11) 0.0112(11) 0.0107(11) 0.000 0.0009(9) 0.000

loop_
_atom_type_symbol
_atom_type_description
_atom_type_scat_dispersion_real
_atom_type_scat_dispersion_imag
_atom_type_scat_source
C C 0.0033 0.0016 'International Tables Vol C Tables 4.2.6.8 and 6.1.1.4'
H H 0.0000 0.0000 'International Tables Vol C Tables 4.2.6.8 and 6.1.1.4'
N N 0.0061 0.0033 'International Tables Vol C Tables 4.2.6.8 and 6.1.1.4'
B B 0.0013 0.0007 'International Tables Vol C Tables 4.2.6.8 and 6.1.1.4'
Cl Cl 0.1484 0.1585 'International Tables Vol C Tables 4.2.6.8 and 6.1.1.4'

loop_
_geom_angle_atom_site_label_1
_geom_angle_atom_site_label_2
_geom_angle_atom_site_label_3
_geom_angle_site_symmetry_1
_geom_angle_site_symmetry_3
_geom_angle
C1 N1 C1 . 7_565 116.82(17)
C1 N2 C8 . . 113.56(12)
C1 N2 B1 . . 122.91(13)
C8 N2 B1 . . 122.37(13)
C8 N3 C9 . . 116.93(12)
C9 N4 C9 7_565 . 113.75(17)
C9 N4 B1 7_565 . 122.59(9)
C9 N4 B1 . . 122.59(9)
N1 C1 N2 . . 122.57(13)
N1 C1 C2 . . 130.92(14)
N2 C1 C2 . . 105.13(12)
C3 C2 C7 . . 120.38(13)
C3 C2 C1 . . 131.99(14)
C7 C2 C1 . . 107.47(12)
C4 C3 C2 . . 118.09(14)
C4 C3 H3 . . 119.2(10)
C2 C3 H3 . . 122.7(10)
C3 C4 C5 . . 121.30(14)
C3 C4 H4 . . 118.4(10)
C5 C4 H4 . . 120.3(10)
C6 C5 C4 . . 121.36(14)
C6 C5 H5 . . 119.5(10)
C4 C5 H5 . . 119.2(10)
C5 C6 C7 . . 118.03(14)
C5 C6 H6 . . 120.5(10)
C7 C6 H6 . . 121.4(10)
C6 C7 C2 . . 120.75(14)
C6 C7 C8 . . 132.01(14)
C2 C7 C8 . . 107.17(12)
N3 C8 N2 . . 122.48(13)
N3 C8 C7 . . 130.53(13)
N2 C8 C7 . . 105.32(12)
N3 C9 N4 . . 122.42(13)
N3 C9 C10 . . 130.96(14)
N4 C9 C10 . . 105.38(13)
C11 C10 C10 . 7_565 120.67(9)
C11 C10 C9 . . 132.10(14)
C10 C10 C9 7_565 . 107.13(8)
C12 C11 C10 . . 117.80(15)
C12 C11 H11 . . 121.6(10)
C10 C11 H11 . . 120.6(10)
C11 C12 C12 . 7_565 121.52(9)
C11 C12 H12 . . 119.1(10)
C12 C12 H12 7_565 . 119.4(10)
N2 B1 N2 7_565 . 105.71(17)
N2 B1 N4 7_565 . 105.63(13)
N2 B1 N4 . . 105.63(13)
N2 B1 Cl1 7_565 . 113.35(11)
N2 B1 Cl1 . . 113.35(11)
N4 B1 Cl1 . . 112.47(15)

loop_
_geom_bond_atom_site_label_1
_geom_bond_atom_site_label_2
_geom_bond_site_symmetry_2
_geom_bond_distance
Cl1 B1 . 1.881(2)
N1 C1 . 1.3452(17)
N1 C1 7_565 1.3452(17)
N2 C1 . 1.3674(18)
N2 C8 . 1.3693(18)
N2 B1 . 1.4734(19)
N3 C8 . 1.3449(19)
N3 C9 . 1.3468(19)
N4 C9 7_565 1.3663(17)
N4 C9 . 1.3663(17)
N4 B1 . 1.478(3)
C1 C2 . 1.454(2)
C2 C3 . 1.394(2)
C2 C7 . 1.424(2)
C3 C4 . 1.387(2)
C3 H3 . 0.958(17)
C4 C5 . 1.400(2)
C4 H4 . 0.980(17)
C5 C6 . 1.383(2)
C5 H5 . 0.991(17)
C6 C7 . 1.393(2)
C6 H6 . 0.983(17)
C7 C8 . 1.452(2)
C9 C10 . 1.454(2)
C10 C11 . 1.393(2)
C10 C10 7_565 1.432(3)
C11 C12 . 1.385(2)
C11 H11 . 0.985(17)
C12 C12 7_565 1.405(3)
C12 H12 . 0.982(18)
B1 N2 7_565 1.4734(19)

loop_
_geom_torsion_atom_site_label_1
_geom_torsion_atom_site_label_2
_geom_torsion_atom_site_label_3
_geom_torsion_atom_site_label_4
_geom_torsion_site_symmetry_1
_geom_torsion_site_symmetry_4
_geom_torsion
C1 N1 C1 N2 7_565 . -7.6(3)
C1 N1 C1 C2 7_565 . 156.84(11)
C8 N2 C1 N1 . . 156.35(15)
B1 N2 C1 N1 . . -11.6(2)
C8 N2 C1 C2 . . -11.56(16)
B1 N2 C1 C2 . . -179.52(15)
N1 C1 C2 C3 . . 15.1(3)
N2 C1 C2 C3 . . -178.46(15)
N1 C1 C2 C7 . . -160.28(16)
N2 C1 C2 C7 . . 6.20(15)
C7 C2 C3 C4 . . -2.8(2)
C1 C2 C3 C4 . . -177.62(15)
C2 C3 C4 C5 . . 0.9(2)
C3 C4 C5 C6 . . 1.9(2)
C4 C5 C6 C7 . . -2.7(2)
C5 C6 C7 C2 . . 0.7(2)
C5 C6 C7 C8 . . 177.32(15)
C3 C2 C7 C6 . . 2.0(2)
C1 C2 C7 C6 . . 177.99(13)
C3 C2 C7 C8 . . -175.34(13)
C1 C2 C7 C8 . . 0.65(16)
C9 N3 C8 N2 . . 7.9(2)
C9 N3 C8 C7 . . -155.12(15)
C1 N2 C8 N3 . . -154.72(14)
B1 N2 C8 N3 . . 13.3(2)
C1 N2 C8 C7 . . 11.98(16)
B1 N2 C8 C7 . . -179.98(14)
C6 C7 C8 N3 . . -19.0(3)
C2 C7 C8 N3 . . 157.97(15)
C6 C7 C8 N2 . . 175.83(15)
C2 C7 C8 N2 . . -7.24(16)
C8 N3 C9 N4 . . -8.9(2)
C8 N3 C9 C10 . . 156.38(15)
C9 N4 C9 N3 7_565 . 157.21(10)
B1 N4 C9 N3 . . -11.3(3)
C9 N4 C9 C10 7_565 . -11.3(2)
B1 N4 C9 C10 . . -179.78(17)
N3 C9 C10 C11 . . 15.6(3)
N4 C9 C10 C11 . . -177.23(16)
N3 C9 C10 C10 . 7_565 -160.71(14)
N4 C9 C10 C10 . 7_565 6.44(13)
C10 C10 C11 C12 7_565 . -0.83(17)
C9 C10 C11 C12 . . -176.75(15)
C10 C11 C12 C12 . 7_565 0.83(17)
C1 N2 B1 N2 . 7_565 26.4(2)
C8 N2 B1 N2 . 7_565 -140.47(12)
C1 N2 B1 N4 . . 138.11(14)
C8 N2 B1 N4 . . -28.8(2)
C1 N2 B1 Cl1 . . -98.31(15)
C8 N2 B1 Cl1 . . 94.78(17)
C9 N4 B1 N2 7_565 7_565 -27.9(2)
C9 N4 B1 N2 . 7_565 139.59(15)
C9 N4 B1 N2 7_565 . -139.59(15)
C9 N4 B1 N2 . . 27.9(2)
C9 N4 B1 Cl1 7_565 . 96.27(16)
C9 N4 B1 Cl1 . . -96.27(16)
